data_2101526
loop_
_publ_author_name
'Hellier, D.G.'
'Luger, P.'
'Buschmann, J.'

_publ_section_title
;
 Chemistry of the S=O bond. 13. Structures of isomers 1 (I) and 2 (II)
 of 4-methyl-1,3,2-dioxathiane 2-oxide and 1,3,2-dioxathiepane 2-oxide
 (III) at 256, 240 and 228 K
;
_journal_issue 3
_journal_name_full 'Acta Crystallographica Section B'
_journal_page_first 505
_journal_page_last 508
_journal_paper_doi 10.1107/S0108768195012912
_journal_volume 52
_journal_year 1996
_chemical_formula_sum 'C4 H8 O3 S'
_chemical_formula_weight 136.17
_symmetry_cell_setting orthorhombic
_symmetry_space_group_name_Hall 'P 2ac 2ab'
_symmetry_space_group_name_H-M 'P 21 21 21'
_cell_angle_alpha 90
_cell_angle_beta 90
_cell_angle_gamma 90
_cell_formula_units_Z 4
_cell_length_a 7.204(6)
_cell_length_b 13.670(11)
_cell_length_c 6.041(6)
_cell_volume 594.9(9)
_diffrn_radiation_type MoK\a
_diffrn_radiation_wavelength 0.71068
_exptl_absorpt_coefficient_mu 0.449
_cod_data_source_file hu0421.cif
_cod_data_source_block 1
_cod_depositor_comments
;
The following automatic conversions were performed:
'_symmetry_cell_setting' value 'Orthorhombic' changed to 'orthorhombic'
according to '/home/saulius/struct/CIF-dictionaries/cif_core.dic'
dictionary named 'cif_core.dic' version 2.4.1 from 2010-06-29.

Automatic conversion script
Id: cif_fix_enum 1527 2010-12-29 10:47:43Z saulius 

The following automatic conversions were performed:

'_symmetry_cell_setting' value 'Orthorhombic' changed to
'orthorhombic' according to
/home/saulius/struct/CIF-dictionaries/cif_core.dic dictionary named
'cif_core.dic' version 2.4.1 from 2010-06-29.

Automatic conversion script
Id: cif_fix_values 1715 2011-07-08 13:25:40Z adriana 
;
_cod_original_cell_volume 594.91
_cod_original_formula_sum 'C4 H8 O3 S1'
_cod_database_code 2101526

loop_
_atom_site_label
_atom_site_fract_x
_atom_site_fract_y
_atom_site_fract_z
_atom_site_U_iso_or_equiv
S(1) 0.2987(2) 0.79960(10) 0.0616(3) 0.0364(4)
O(1) 0.4551(6) 0.8577(4) 0.1296(8) 0.049(2)
O(2) 0.1294(6) 0.8730(3) 0.0103(7) 0.0350(10)
C(3) 0.0767(9) 0.9407(4) 0.1900(10) 0.032(2)
C(4) 0.0226(9) 0.8832(5) 0.3910(10) 0.039(2)
C(5) 0.1690(10) 0.8106(5) 0.4630(10) 0.041(2)
O(6) 0.2175(7) 0.7463(3) 0.2760(7) 0.0420(10)
C(6) -0.0800(10) 1.0014(5) 0.098(2) 0.047(2)
H(3) 0.198(8) 0.983(4) 0.240(10) 0.03(2)
H(41) 0.020(10) 0.940(7) 0.55(2) 0.11(4)
H(42) -0.088(9) 0.852(4) 0.340(10) 0.03(2)
H(51) 0.290(10) 0.849(7) 0.52(2) 0.13(4)
H(52) 0.110(10) 0.761(6) 0.610(10) 0.10(3)
H(61) -0.040(10) 1.027(7) -0.07(2) 0.11(4)
H(62) -0.188(9) 0.954(4) 0.090(10) 0.04(2)
H(63) -0.100(10) 1.053(5) 0.250(10) 0.07(2)
